data_4323985
loop_
_publ_author_name
'Linfeng Chen'
'F. Albert Cotton'

_publ_section_title
;
 Synthesis, Structure, and Reactivity of [Zr6Cl18H5]2-, the First
 Paramagnetic Species of Its Class
;
_journal_name_full 'Inorganic Chemistry'
_journal_page_first 7364
_journal_page_last 7369
_journal_paper_doi 10.1021/ic960454q
_journal_volume 35
_journal_year 1996
_chemical_compound_source 'reaction of (Ph4P)3[Zr6Cl18H5] with excess of TiCl4'
_chemical_formula_analytical 'not measured'
_chemical_formula_moiety '2(C24 H20 P),Zr2 Ti2 Cl16'
_chemical_formula_structural (Ph4P)2[Zr2Ti2Cl16]
_chemical_formula_sum 'C48 H40 Cl16 P2 Ti2 Zr2'
_chemical_formula_weight 1524.18
_chemical_name_systematic
; 
 bis(tetraphenylphosphonium)[octachloro-dizirconium-dititanium] 
;
_space_group_IT_number 2
_symmetry_cell_setting triclinic
_symmetry_space_group_name_Hall '-P 1'
_symmetry_space_group_name_H-M 'P -1'
_atom_sites_solution_hydrogens geom
_atom_sites_solution_primary direct
_atom_sites_solution_secondary difmap
_audit_creation_method SHELXL
_cell_angle_alpha 106.07(1)
_cell_angle_beta 114.77(1)
_cell_angle_gamma 88.50(1)
_cell_formula_units_Z 1
_cell_length_a 11.375(3)
_cell_length_b 13.357(3)
_cell_length_c 11.336(3)
_cell_measurement_reflns_used 211
_cell_measurement_temperature 213(2)
_cell_measurement_theta_max 20.8
_cell_measurement_theta_min 9.0
_cell_volume 1494.8(7)
_computing_cell_refinement Madnes
_computing_data_collection 'MicroVax 3900'
_computing_data_reduction absurd
_computing_molecular_graphics ORTEP
_computing_structure_refinement 'SHELXL-93 (Sheldrick, 1993)'
_computing_structure_solution 'SHELXS-86 (Sheldrick, 1990)'
_diffrn_ambient_temperature 213(2)
_diffrn_measurement_device 'Enraf-Nonius FAST'
_diffrn_measurement_method 'frame data from omega scans'
_diffrn_radiation_monochromator graphite
_diffrn_radiation_source 'fine-focus sealed tube'
_diffrn_radiation_type 'Mo K\a'
_diffrn_radiation_wavelength 0.71073
_diffrn_reflns_av_R_equivalents 0.0878
_diffrn_reflns_av_sigmaI/netI 0.0623
_diffrn_reflns_limit_h_max 12
_diffrn_reflns_limit_h_min -12
_diffrn_reflns_limit_k_max 14
_diffrn_reflns_limit_k_min -14
_diffrn_reflns_limit_l_max 12
_diffrn_reflns_limit_l_min -12
_diffrn_reflns_number 8878
_diffrn_reflns_theta_max 22.47
_diffrn_reflns_theta_min 2.17
_diffrn_standards_number none
_exptl_absorpt_coefficient_mu 1.399
_exptl_absorpt_correction_type none
_exptl_crystal_colour green
_exptl_crystal_density_diffrn 1.693
_exptl_crystal_density_meas ?
_exptl_crystal_description 'thick plate'
_exptl_crystal_F_000 754
_exptl_crystal_size_max 0.40
_exptl_crystal_size_mid 0.38
_exptl_crystal_size_min 0.12
_refine_diff_density_max 0.726
_refine_diff_density_min -0.473
_refine_diff_density_rms 0.124
_refine_ls_extinction_method none
_refine_ls_goodness_of_fit_all 1.007
_refine_ls_goodness_of_fit_obs 1.035
_refine_ls_hydrogen_treatment refall
_refine_ls_matrix_type full
_refine_ls_number_parameters 316
_refine_ls_number_reflns 3718
_refine_ls_number_restraints 0
_refine_ls_restrained_S_all 1.129
_refine_ls_restrained_S_obs 1.035
_refine_ls_R_factor_all 0.0740
_refine_ls_R_factor_obs 0.0530
_refine_ls_shift/esd_max 0.000
_refine_ls_shift/esd_mean 0.000
_refine_ls_structure_factor_coef Fsqd
_refine_ls_weighting_details 'w=1/[\s^2^(Fo^2^)+(0.0170P)^2^+15.2729P] where P=(Fo^2^+2Fc^2^)/3'
_refine_ls_weighting_scheme calc
_refine_ls_wR_factor_all 0.1470
_refine_ls_wR_factor_obs 0.1199
_reflns_number_observed 2995
_reflns_number_total 3731
_reflns_observed_criterion >2sigma(I)
_cod_data_source_file ic960454q_3.cif
_cod_data_source_block '[Ph4P]2[Zr2Ti2Cl16](3a)'
_cod_depositor_comments
;
The following automatic conversions were performed:

'_exptl_crystal_density_meas' value 'not measured' was changed to '?'
- the value is perceived as not measured.

Automatic conversion script
Id: cif_fix_values 3008 2015-01-20 13:52:24Z robertas 

The following automatic conversions were performed:

'_refine_ls_weighting_scheme' value 'calc
w=1/[\s^2^(Fo^2^)+(0.0170P)^2^+15.2729P] where P=(Fo^2^+2Fc^2^)/3'
was changed to 'calc'. New tag '_refine_ls_weighting_details' was
created. The value of the new tag was set to
'w=1/[\s^2^(Fo^2^)+(0.0170P)^2^+15.2729P] where P=(Fo^2^+2Fc^2^)/3'.

Automatic conversion script
Id: cif_fix_values 3143 2015-03-26 13:38:13Z robertas 
;
_cod_database_code 4323985

loop_
_symmetry_equiv_pos_as_xyz
'x, y, z'
'-x, -y, -z'

loop_
_atom_site_aniso_label
_atom_site_aniso_U_11
_atom_site_aniso_U_22
_atom_site_aniso_U_33
_atom_site_aniso_U_23
_atom_site_aniso_U_13
_atom_site_aniso_U_12
Zr1 0.0305(5) 0.0262(4) 0.0330(4) 0.0082(3) 0.0075(3) 0.0010(3)
Ti1 0.0264(7) 0.0227(7) 0.0268(7) 0.0064(6) 0.0088(6) -0.0002(6)
Cl1 0.0394(11) 0.0297(10) 0.0382(11) 0.0154(8) 0.0207(9) 0.0053(9)
Cl2 0.0276(10) 0.0283(10) 0.0360(10) 0.0096(8) 0.0128(8) 0.0006(8)
Cl3 0.0333(11) 0.0303(10) 0.0308(10) 0.0107(8) 0.0025(8) 0.0035(9)
Cl4 0.0472(13) 0.0482(13) 0.0303(11) 0.0018(9) 0.0032(9) 0.0062(11)
Cl5 0.0415(12) 0.0321(11) 0.0476(12) 0.0185(9) 0.0106(10) 0.0092(10)
Cl6 0.0332(11) 0.0247(10) 0.0505(12) 0.0136(9) 0.0209(9) 0.0022(8)
Cl7 0.0336(12) 0.0369(12) 0.069(2) 0.0051(11) 0.0099(11) -0.0069(10)
Cl8 0.074(2) 0.0573(15) 0.0385(12) 0.0081(11) 0.0240(12) 0.0059(13)
P1 0.0273(11) 0.0234(10) 0.0230(10) 0.0059(8) 0.0087(8) 0.0002(9)
C11 0.027(4) 0.025(4) 0.022(4) 0.008(3) 0.011(3) 0.003(3)
C12 0.035(5) 0.037(5) 0.038(5) 0.008(4) 0.015(4) 0.004(4)
C13 0.044(6) 0.056(6) 0.033(5) 0.009(4) 0.005(4) -0.016(5)
C14 0.021(5) 0.077(7) 0.049(6) 0.024(5) -0.004(4) -0.009(5)
C15 0.036(5) 0.066(7) 0.065(7) 0.019(6) 0.017(5) 0.012(5)
C16 0.039(5) 0.046(5) 0.028(4) 0.000(4) 0.002(4) 0.009(4)
C21 0.019(4) 0.021(4) 0.034(4) 0.010(3) 0.014(3) 0.010(3)
C22 0.024(4) 0.028(4) 0.042(5) 0.013(4) 0.009(4) 0.001(3)
C23 0.051(6) 0.036(5) 0.033(5) 0.016(4) 0.023(4) 0.010(4)
C24 0.047(5) 0.046(5) 0.018(4) 0.009(4) 0.013(4) 0.016(4)
C25 0.029(4) 0.027(4) 0.031(4) 0.000(3) 0.010(4) 0.001(4)
C26 0.028(4) 0.030(4) 0.027(4) 0.010(3) 0.007(3) 0.003(4)
C31 0.025(4) 0.030(4) 0.028(4) 0.002(3) 0.015(3) 0.003(3)
C32 0.066(6) 0.039(5) 0.037(5) 0.016(4) 0.031(4) 0.006(4)
C33 0.071(7) 0.032(5) 0.032(5) 0.018(4) 0.017(4) 0.007(5)
C34 0.041(5) 0.024(4) 0.062(6) 0.013(4) 0.016(4) 0.010(4)
C35 0.097(8) 0.031(5) 0.077(7) 0.009(5) 0.062(7) 0.005(5)
C36 0.092(8) 0.022(5) 0.062(6) 0.015(4) 0.055(6) 0.003(5)
C41 0.027(4) 0.025(4) 0.021(4) 0.001(3) 0.008(3) -0.002(3)
C42 0.028(4) 0.035(5) 0.032(4) 0.014(4) 0.000(4) -0.006(4)
C43 0.044(5) 0.039(5) 0.036(5) 0.023(4) 0.011(4) 0.004(4)
C44 0.048(5) 0.027(4) 0.036(5) 0.009(4) 0.019(4) -0.006(4)
C45 0.033(5) 0.042(5) 0.043(5) 0.013(4) 0.015(4) -0.009(4)
C46 0.035(5) 0.038(5) 0.025(4) 0.012(3) 0.009(4) 0.002(4)

loop_
_atom_site_label
_atom_site_type_symbol
_atom_site_fract_x
_atom_site_fract_y
_atom_site_fract_z
_atom_site_U_iso_or_equiv
_atom_site_thermal_displace_type
_atom_site_occupancy
_atom_site_calc_flag
_atom_site_refinement_flags
_atom_site_disorder_group
Zr1 Zr 0.06291(7) 0.13470(6) 0.34649(7) 0.0321(2) Uani 1 d . .
Ti1 Ti 0.07640(13) 0.38954(10) 0.52929(13) 0.0264(3) Uani 1 d . .
Cl1 Cl 0.0263(2) 0.22206(14) 0.5612(2) 0.0331(5) Uani 1 d . .
Cl2 Cl 0.2414(2) 0.29315(14) 0.4672(2) 0.0309(4) Uani 1 d . .
Cl3 Cl -0.0658(2) 0.29025(15) 0.2867(2) 0.0351(5) Uani 1 d . .
Cl4 Cl 0.2107(2) 0.4556(2) 0.7501(2) 0.0489(6) Uani 1 d . .
Cl5 Cl 0.1992(2) 0.0262(2) 0.4652(2) 0.0421(5) Uani 1 d . .
Cl6 Cl 0.1157(2) 0.53521(14) 0.4560(2) 0.0345(5) Uani 1 d . .
Cl7 Cl -0.1359(2) 0.0262(2) 0.2403(2) 0.0531(6) Uani 1 d . .
Cl8 Cl 0.1179(3) 0.0922(2) 0.1625(2) 0.0581(6) Uani 1 d . .
P1 P 0.3416(2) 0.70520(14) 0.2361(2) 0.0255(5) Uani 1 d . .
C11 C 0.1683(7) 0.6969(5) 0.1363(7) 0.024(2) Uani 1 d . .
C12 C 0.1099(8) 0.6138(6) 0.0178(8) 0.037(2) Uani 1 d . .
H12 H 0.1593(8) 0.5606(6) -0.0045(8) 0.045 Uiso 1 calc R .
C13 C -0.0192(9) 0.6097(8) -0.0660(9) 0.049(2) Uani 1 d . .
H13 H -0.0589(9) 0.5544(8) -0.1467(9) 0.059 Uiso 1 calc R .
C14 C -0.0901(8) 0.6871(8) -0.0310(9) 0.054(3) Uani 1 d . .
H14 H -0.1788(8) 0.6847(8) -0.0886(9) 0.065 Uiso 1 calc R .
C15 C -0.0340(9) 0.7678(8) 0.0864(10) 0.058(3) Uani 1 d . .
H15 H -0.0850(9) 0.8184(8) 0.1109(10) 0.069 Uiso 1 calc R .
C16 C 0.0967(8) 0.7749(7) 0.1683(8) 0.045(2) Uani 1 d . .
H16 H 0.1367(8) 0.8327(7) 0.2458(8) 0.054 Uiso 1 calc R .
C21 C 0.3814(7) 0.7804(5) 0.4086(7) 0.023(2) Uani 1 d . .
C22 C 0.3046(7) 0.7613(6) 0.4700(8) 0.032(2) Uani 1 d . .
H22 H 0.2308(7) 0.7119(6) 0.4199(8) 0.039 Uiso 1 calc R .
C23 C 0.3361(8) 0.8148(6) 0.6048(8) 0.037(2) Uani 1 d . .
H23 H 0.2852(8) 0.8010(6) 0.6470(8) 0.045 Uiso 1 calc R .
C24 C 0.4430(8) 0.8886(7) 0.6761(7) 0.038(2) Uani 1 d . .
H24 H 0.4642(8) 0.9266(7) 0.7669(7) 0.045 Uiso 1 calc R .
C25 C 0.5189(7) 0.9065(6) 0.6145(7) 0.032(2) Uani 1 d . .
H25 H 0.5933(7) 0.9551(6) 0.6649(7) 0.038 Uiso 1 calc R .
C26 C 0.4881(7) 0.8552(6) 0.4826(7) 0.030(2) Uani 1 d . .
H26 H 0.5391(7) 0.8703(6) 0.4412(7) 0.036 Uiso 1 calc R .
C31 C 0.3917(7) 0.5758(6) 0.2320(7) 0.028(2) Uani 1 d . .
C32 C 0.3850(9) 0.5284(7) 0.3244(8) 0.043(2) Uani 1 d . .
H32 H 0.3581(9) 0.5647(7) 0.3910(8) 0.051 Uiso 1 calc R .
C33 C 0.4184(9) 0.4269(6) 0.3169(8) 0.045(2) Uani 1 d . .
H33 H 0.4115(9) 0.3943(6) 0.3777(8) 0.054 Uiso 1 calc R .
C34 C 0.4607(8) 0.3737(6) 0.2242(9) 0.045(2) Uani 1 d . .
H34 H 0.4875(8) 0.3065(6) 0.2232(9) 0.054 Uiso 1 calc R .
C35 C 0.4634(11) 0.4209(7) 0.1314(11) 0.061(3) Uani 1 d . .
H35 H 0.4880(11) 0.3838(7) 0.0632(11) 0.073 Uiso 1 calc R .
C36 C 0.4311(10) 0.5206(6) 0.1372(9) 0.051(3) Uani 1 d . .
H36 H 0.4361(10) 0.5517(6) 0.0743(9) 0.061 Uiso 1 calc R .
C41 C -0.4239(7) 0.2342(6) -0.1646(7) 0.027(2) Uani 1 d . .
C42 C -0.3543(8) 0.1886(6) -0.0615(7) 0.035(2) Uani 1 d . .
H42 H -0.2634(8) 0.1897(6) -0.0284(7) 0.042 Uiso 1 calc R .
C43 C -0.4196(8) 0.1422(6) -0.0086(8) 0.039(2) Uani 1 d . .
H43 H -0.3725(8) 0.1115(6) 0.0606(8) 0.047 Uiso 1 calc R .
C44 C -0.5530(8) 0.1399(6) -0.0556(8) 0.036(2) Uani 1 d . .
H44 H -0.5965(8) 0.1083(6) -0.0185(8) 0.044 Uiso 1 calc R .
C45 C -0.6221(8) 0.1849(6) -0.1579(8) 0.040(2) Uani 1 d . .
H45 H -0.7132(8) 0.1823(6) -0.1916(8) 0.047 Uiso 1 calc R .
C46 C -0.5592(8) 0.2328(6) -0.2103(7) 0.034(2) Uani 1 d . .
H46 H -0.6069(8) 0.2651(6) -0.2774(7) 0.040 Uiso 1 calc R .

loop_
_atom_type_symbol
_atom_type_description
_atom_type_scat_dispersion_real
_atom_type_scat_dispersion_imag
_atom_type_scat_source
C C 0.0033 0.0016 'International Tables Vol C Tables 4.2.6.8 and 6.1.1.4'
H H 0.0000 0.0000 'International Tables Vol C Tables 4.2.6.8 and 6.1.1.4'
Ti Ti 0.2776 0.4457 'International Tables Vol C Tables 4.2.6.8 and 6.1.1.4'
Cl Cl 0.1484 0.1585 'International Tables Vol C Tables 4.2.6.8 and 6.1.1.4'
P P 0.1023 0.0942 'International Tables Vol C Tables 4.2.6.8 and 6.1.1.4'
Zr Zr -2.9673 0.5597 'International Tables Vol C Tables 4.2.6.8 and 6.1.1.4'

loop_
_geom_angle_atom_site_label_1
_geom_angle_atom_site_label_2
_geom_angle_atom_site_label_3
_geom_angle
_geom_angle_site_symmetry_1
_geom_angle_site_symmetry_3
_geom_angle_publ_flag
Cl8 Zr1 Cl5 97.13(9) . . y
Cl8 Zr1 Cl7 97.87(9) . . y
Cl5 Zr1 Cl7 99.15(8) . . y
Cl8 Zr1 Cl3 96.00(8) . . y
Cl5 Zr1 Cl3 163.31(7) . . y
Cl7 Zr1 Cl3 89.19(8) . . y
Cl8 Zr1 Cl1 167.41(8) . . y
Cl5 Zr1 Cl1 88.15(7) . . y
Cl7 Zr1 Cl1 92.53(8) . . y
Cl3 Zr1 Cl1 77.00(6) . . y
Cl8 Zr1 Cl2 89.35(8) . . y
Cl5 Zr1 Cl2 93.20(7) . . y
Cl7 Zr1 Cl2 164.76(8) . . y
Cl3 Zr1 Cl2 76.67(6) . . y
Cl1 Zr1 Cl2 78.91(6) . . y
Cl8 Zr1 Ti1 121.74(7) . . y
Cl5 Zr1 Ti1 116.87(6) . . y
Cl7 Zr1 Ti1 119.37(7) . . y
Cl3 Zr1 Ti1 46.78(5) . . y
Cl1 Zr1 Ti1 46.08(5) . . y
Cl2 Zr1 Ti1 46.08(5) . . y
Cl4 Ti1 Cl6 96.28(9) . 2_566 y
Cl4 Ti1 Cl6 97.10(9) . . y
Cl6 Ti1 Cl6 89.13(8) 2_566 . y
Cl4 Ti1 Cl1 92.20(9) . . y
Cl6 Ti1 Cl1 94.35(8) 2_566 . y
Cl6 Ti1 Cl1 169.66(9) . . y
Cl4 Ti1 Cl2 95.08(9) . . y
Cl6 Ti1 Cl2 168.49(9) 2_566 . y
Cl6 Ti1 Cl2 91.26(7) . . y
Cl1 Ti1 Cl2 83.39(7) . . y
Cl4 Ti1 Cl3 171.76(9) . . y
Cl6 Ti1 Cl3 88.15(8) 2_566 . y
Cl6 Ti1 Cl3 89.89(8) . . y
Cl1 Ti1 Cl3 80.51(7) . . y
Cl2 Ti1 Cl3 80.35(7) . . y
Cl4 Ti1 Zr1 123.24(8) . . y
Cl6 Ti1 Zr1 121.80(7) 2_566 . y
Cl6 Ti1 Zr1 121.40(7) . . y
Cl1 Ti1 Zr1 48.81(5) . . y
Cl2 Ti1 Zr1 49.07(5) . . y
Cl3 Ti1 Zr1 48.74(5) . . y
Cl4 Ti1 Ti1 99.41(8) . 2_566 y
Cl6 Ti1 Ti1 44.60(5) 2_566 2_566 y
Cl6 Ti1 Ti1 44.53(5) . 2_566 y
Cl1 Ti1 Ti1 138.08(8) . 2_566 y
Cl2 Ti1 Ti1 134.64(8) . 2_566 y
Cl3 Ti1 Ti1 88.62(7) . 2_566 y
Zr1 Ti1 Ti1 137.34(6) . 2_566 y
Ti1 Cl1 Zr1 85.11(7) . . y
Ti1 Cl2 Zr1 84.85(7) . . y
Ti1 Cl3 Zr1 84.48(6) . . y
Ti1 Cl6 Ti1 90.87(8) 2_566 . y
C41 P1 C21 110.7(3) 2_565 . ?
C41 P1 C31 108.5(3) 2_565 . ?
C21 P1 C31 109.5(3) . . ?
C41 P1 C11 109.1(3) 2_565 . ?
C21 P1 C11 109.2(3) . . ?
C31 P1 C11 109.9(3) . . ?
C16 C11 C12 120.0(7) . . ?
C16 C11 P1 121.2(6) . . ?
C12 C11 P1 118.5(5) . . ?
C13 C12 C11 120.0(8) . . ?
C12 C13 C14 119.2(8) . . ?
C15 C14 C13 121.1(8) . . ?
C14 C15 C16 120.1(9) . . ?
C11 C16 C15 119.4(8) . . ?
C26 C21 C22 119.3(7) . . ?
C26 C21 P1 121.7(5) . . ?
C22 C21 P1 119.0(6) . . ?
C23 C22 C21 120.4(7) . . ?
C24 C23 C22 119.1(7) . . ?
C23 C24 C25 120.1(7) . . ?
C26 C25 C24 121.1(8) . . ?
C25 C26 C21 120.0(7) . . ?
C36 C31 C32 118.5(7) . . ?
C36 C31 P1 121.8(6) . . ?
C32 C31 P1 119.6(6) . . ?
C33 C32 C31 119.3(8) . . ?
C34 C33 C32 121.6(8) . . ?
C33 C34 C35 118.2(8) . . ?
C36 C35 C34 120.9(8) . . ?
C31 C36 C35 121.3(8) . . ?
C42 C41 C46 118.8(7) . . ?
C42 C41 P1 120.7(6) . 2_565 ?
C46 C41 P1 120.5(5) . 2_565 ?
C43 C42 C41 119.7(7) . . ?
C44 C43 C42 121.0(7) . . ?
C43 C44 C45 119.3(7) . . ?
C46 C45 C44 120.6(8) . . ?
C45 C46 C41 120.5(7) . . ?

loop_
_geom_bond_atom_site_label_1
_geom_bond_atom_site_label_2
_geom_bond_distance
_geom_bond_site_symmetry_2
_geom_bond_publ_flag
Zr1 Cl8 2.341(2) . y
Zr1 Cl5 2.351(2) . y
Zr1 Cl7 2.364(2) . y
Zr1 Cl3 2.590(2) . y
Zr1 Cl1 2.590(2) . y
Zr1 Cl2 2.601(2) . y
Zr1 Ti1 3.429(2) . y
Ti1 Cl4 2.241(2) . y
Ti1 Cl6 2.431(2) 2_566 y
Ti1 Cl6 2.435(2) . y
Ti1 Cl1 2.479(2) . y
Ti1 Cl2 2.480(2) . y
Ti1 Cl3 2.511(2) . y
Ti1 Ti1 3.467(3) 2_566 y
Cl6 Ti1 2.431(2) 2_566 ?
P1 C41 1.796(7) 2_565 ?
P1 C21 1.798(7) . ?
P1 C31 1.800(7) . ?
P1 C11 1.803(7) . ?
C11 C16 1.37(1) . ?
C11 C12 1.39(1) . ?
C12 C13 1.37(1) . ?
C13 C14 1.37(1) . ?
C14 C15 1.37(1) . ?
C15 C16 1.37(1) . ?
C21 C26 1.39(1) . ?
C21 C22 1.39(1) . ?
C22 C23 1.39(1) . ?
C23 C24 1.38(1) . ?
C24 C25 1.38(1) . ?
C25 C26 1.36(1) . ?
C31 C36 1.36(1) . ?
C31 C32 1.39(1) . ?
C32 C33 1.39(1) . ?
C33 C34 1.35(1) . ?
C34 C35 1.38(1) . ?
C35 C36 1.36(1) . ?
C41 C42 1.40(1) . ?
C41 C46 1.40(1) . ?
C41 P1 1.797(7) 2_565 ?
C42 C43 1.38(1) . ?
C43 C44 1.38(1) . ?
C44 C45 1.39(1) . ?
C45 C46 1.37(1) . ?
